data_2016465
loop_
_publ_author_name
'Sabino, Jose R.'
'Cunha, Silvio'
'Souza, Aparecido R.'
'Quintino, Michelle P.'

_publ_section_title
;<i>catena</i>-Poly[[[1-benzoyl-2-(2-hydroxyethyl)-3-(2-pyridyl)guanidine]chloridocopper(II)]
 chloride 0.61-hydrate]
;
_journal_coeditor_code SU3009
_journal_issue 2
_journal_name_full 'Acta Crystallographica Section C'
_journal_page_first m94
_journal_page_last m96
_journal_paper_doi 10.1107/S0108270107067042
_journal_volume 64
_journal_year 2008
_chemical_formula_iupac '[Cu Cl (C15 H16 N4 O2)] Cl, 0.61H2 O'
_chemical_formula_moiety 'C15 H16 Cl Cu N4 O2 +, Cl -, 0.61(H2 O)'
_chemical_formula_sum 'C15 H17.22 Cl2 Cu N4 O2.61'
_chemical_formula_weight 429.75
_chemical_name_systematic
;
catena-Poly[[[<i>N</i>-benzoyl-<i>N</i>'-(2-hydroxyethyl)-\
<i>N</i>''-(2-pyridyl)guanidine]chloridocopper(II)] chloride monohydrate]
;
_space_group_IT_number 15
_symmetry_cell_setting monoclinic
_symmetry_space_group_name_Hall '-C 2yc'
_symmetry_space_group_name_H-M 'C 1 2/c 1'
_audit_creation_method 'WinGX routine CIF_UPDATE'
_cell_angle_alpha 90
_cell_angle_beta 118.116(10)
_cell_angle_gamma 90
_cell_formula_units_Z 8
_cell_length_a 27.022(3)
_cell_length_b 9.1140(10)
_cell_length_c 17.005(3)
_cell_measurement_reflns_used 25
_cell_measurement_temperature 297(2)
_cell_measurement_theta_max 35
_cell_measurement_theta_min 11
_cell_volume 3693.8(9)
_computing_cell_refinement 'CAD4-PC (Enraf--Nonius, 1993)'
_computing_data_collection 'CAD4-PC (Enraf--Nonius, 1993)'
_computing_data_reduction 'XCAD4 (Harms & Wocadlo, 1995)'
_computing_molecular_graphics 'Ortep-3 for Windows (Farrugia, 1997) and Platon (Spek, 2003)'
_computing_publication_material 'WinGX (Farrugia, 1999)'
_computing_structure_refinement 'SHELXL97 (Sheldrick, 1997)'
_computing_structure_solution 'SHELXS97 (Sheldrick, 1997)'
_diffrn_measured_fraction_theta_full 0.992
_diffrn_measured_fraction_theta_max 0.992
_diffrn_measurement_device '\k-geometry diffractometer'
_diffrn_measurement_device_type 'Enraf--Nonius CAD-4'
_diffrn_measurement_method 'non-profiled omega/2theta scans'
_diffrn_radiation_type CuK\a
_diffrn_radiation_wavelength 1.5418
_diffrn_reflns_av_R_equivalents 0.0371
_diffrn_reflns_av_sigmaI/netI 0.0324
_diffrn_reflns_limit_h_max 32
_diffrn_reflns_limit_h_min -28
_diffrn_reflns_limit_k_max 10
_diffrn_reflns_limit_k_min -10
_diffrn_reflns_limit_l_max 20
_diffrn_reflns_limit_l_min -16
_diffrn_reflns_number 7066
_diffrn_reflns_theta_full 67.89
_diffrn_reflns_theta_max 67.89
_diffrn_reflns_theta_min 3.71
_diffrn_standards_decay_% 6
_diffrn_standards_interval_time 120
_diffrn_standards_number 2
_exptl_absorpt_coefficient_mu 4.504
_exptl_absorpt_correction_T_max 0.72
_exptl_absorpt_correction_T_min 0.5935
_exptl_absorpt_correction_type gaussian
_exptl_absorpt_process_details 'Spek, 2003'
_exptl_crystal_colour blue
_exptl_crystal_density_diffrn 1.546
_exptl_crystal_density_method 'not measured'
_exptl_crystal_description prism
_exptl_crystal_F_000 1753
_exptl_crystal_size_max 0.15
_exptl_crystal_size_mid 0.12
_exptl_crystal_size_min 0.10
_refine_diff_density_max 0.478
_refine_diff_density_min -0.69
_refine_ls_extinction_coef 0.00266(16)
_refine_ls_extinction_expression Fc^*^=kFc[1+0.001xFc^2^\l^3^/sin(2\q)]^-1/4^
_refine_ls_extinction_method SHELXL97
_refine_ls_goodness_of_fit_ref 1.075
_refine_ls_hydrogen_treatment constr
_refine_ls_matrix_type full
_refine_ls_number_parameters 246
_refine_ls_number_reflns 3318
_refine_ls_number_restraints 18
_refine_ls_restrained_S_all 1.073
_refine_ls_R_factor_all 0.0537
_refine_ls_R_factor_gt 0.0476
_refine_ls_shift/su_max 0.015
_refine_ls_shift/su_mean <0.001
_refine_ls_structure_factor_coef Fsqd
_refine_ls_weighting_details 'calc w=1/[\s^2^(Fo^2^)+(0.0946P)^2^+2.8853P] where P=(Fo^2^+2Fc^2^)/3'
_refine_ls_weighting_scheme calc
_refine_ls_wR_factor_gt 0.1336
_refine_ls_wR_factor_ref 0.1384
_reflns_number_gt 2952
_reflns_number_total 3318
_reflns_threshold_expression I>2\s(I)
_cod_data_source_file su3009.cif
_cod_data_source_block I
_cod_depositor_comments
;
The following automatic conversions were performed:
'_exptl_absorpt_correction_type' value 'Gaussian' changed to 'gaussian'
according to '/home/saulius/struct/CIF-dictionaries/cif_core.dic'
dictionary named 'cif_core.dic' version 2.4.1 from 2010-06-29.

Automatic conversion script
Id: cif_fix_enum 1527 2010-12-29 10:47:43Z saulius 

The following automatic conversions were performed:

'_exptl_absorpt_correction_type' value 'Gaussian' changed to
'gaussian' according to
/home/saulius/struct/CIF-dictionaries/cif_core.dic dictionary named
'cif_core.dic' version 2.4.1 from 2010-06-29.

Automatic conversion script
Id: cif_fix_values 1715 2011-07-08 13:25:40Z adriana 
;
_cod_original_sg_symbol_H-M 'C 2/c'
_cod_database_code 2016465
_cod_database_fobs_code 2016465

loop_
_symmetry_equiv_pos_as_xyz
'x, y, z'
'-x, y, -z+1/2'
'x+1/2, y+1/2, z'
'-x+1/2, y+1/2, -z+1/2'
'-x, -y, -z'
'x, -y, z-1/2'
'-x+1/2, -y+1/2, -z'
'x+1/2, -y+1/2, z-1/2'

loop_
_atom_site_type_symbol
_atom_site_label
_atom_site_fract_x
_atom_site_fract_y
_atom_site_fract_z
_atom_site_U_iso_or_equiv
_atom_site_adp_type
_atom_site_calc_flag
_atom_site_refinement_flags
_atom_site_occupancy
Cu Cu1 0.330209(16) 0.59634(4) 0.27069(3) 0.0415(2) Uani d . 1
Cl Cl1 0.39689(4) 0.75791(9) 0.34806(6) 0.0662(3) Uani d . 1
Cl Cl2 0.18137(3) 0.52524(7) -0.09190(5) 0.0488(2) Uani d . 1
O O1 0.21733(8) 0.0859(2) 0.13948(13) 0.0440(5) Uani d . 1
O O2 0.27914(9) 0.7655(2) 0.20078(14) 0.0506(5) Uani d . 1
H H2C 0.2913 0.8386 0.1875 0.076 Uiso calc R 1
N N1 0.26795(9) 0.4830(2) 0.18277(15) 0.0376(5) Uani d . 1
N N2 0.31713(9) 0.2699(2) 0.19314(15) 0.0391(5) Uani d . 1
H H2 0.3181 0.1966 0.1621 0.047 Uiso calc R 1
N N3 0.22681(9) 0.2957(2) 0.07591(14) 0.0389(5) Uani d . 1
H H3 0.2145 0.3454 0.0273 0.047 Uiso calc R 1
N N4 0.37349(9) 0.4121(2) 0.32230(16) 0.0416(5) Uani d . 1
C C1 0.27086(10) 0.3553(3) 0.15410(16) 0.0350(5) Uani d . 1
C C2 0.21557(11) 0.5666(3) 0.1469(2) 0.0438(6) Uani d . 1
H H2A 0.2023 0.5735 0.1907 0.053 Uiso calc R 1
H H2B 0.1869 0.5193 0.0939 0.053 Uiso calc R 1
C C3 0.22848(12) 0.7173(3) 0.1245(2) 0.0476(7) Uani d . 1
H H3A 0.2339 0.713 0.072 0.057 Uiso calc R 1
H H3B 0.1979 0.7843 0.1127 0.057 Uiso calc R 1
C C6 0.20262(10) 0.1628(3) 0.07350(17) 0.0370(5) Uani d . 1
C C11 0.36338(10) 0.2851(3) 0.27723(18) 0.0394(6) Uani d . 1
C C12 0.39783(13) 0.1627(3) 0.3116(2) 0.0550(8) Uani d . 1
H H12 0.3904 0.077 0.2782 0.066 Uiso calc R 1
C C13 0.44289(15) 0.1706(4) 0.3954(3) 0.0765(12) Uani d . 1
H H13 0.4668 0.0908 0.4196 0.092 Uiso calc R 1
C C14 0.45213(15) 0.3004(4) 0.4436(3) 0.0776(12) Uani d . 1
H H14 0.482 0.3076 0.5009 0.093 Uiso calc R 1
C C15 0.41731(14) 0.4165(4) 0.4062(2) 0.0580(8) Uani d . 1
H H15 0.4237 0.5022 0.4393 0.07 Uiso calc R 1
C C21 0.15740(11) 0.1169(3) -0.01567(18) 0.0390(6) Uani d . 1
C C22 0.16135(13) -0.0202(3) -0.0464(2) 0.0483(7) Uani d . 1
H H22 0.192 -0.0799 -0.0124 0.058 Uiso calc R 1
C C23 0.11976(14) -0.0692(4) -0.1280(2) 0.0567(8) Uani d . 1
H H23 0.1225 -0.1613 -0.149 0.058(10) Uiso calc R 1
C C24 0.07412(13) 0.0193(5) -0.1780(2) 0.0652(9) Uani d . 1
H H24 0.0463 -0.0129 -0.233 0.078 Uiso calc R 1
C C25 0.06964(13) 0.1548(5) -0.1466(2) 0.0666(9) Uani d . 1
H H25 0.0384 0.2129 -0.1801 0.08 Uiso calc R 1
C C26 0.11144(12) 0.2061(4) -0.0652(2) 0.0530(7) Uani d . 1
H H26 0.1086 0.2985 -0.0444 0.064 Uiso calc R 1
O O11 0.0407(10) 0.508(2) -0.181(3) 0.124(10) Uani d PU 0.18
O O12 0.0136(10) 0.604(2) -0.221(3) 0.124(14) Uani d PU 0.18
O O13 0.0455(9) 0.564(3) -0.1229(18) 0.129(7) Uani d PU 0.25

loop_
_atom_site_aniso_label
_atom_site_aniso_U_11
_atom_site_aniso_U_22
_atom_site_aniso_U_33
_atom_site_aniso_U_12
_atom_site_aniso_U_13
_atom_site_aniso_U_23
Cu1 0.0450(3) 0.0288(3) 0.0464(3) -0.00345(14) 0.0179(2) -0.00371(14)
Cl1 0.0678(5) 0.0441(4) 0.0685(5) -0.0204(3) 0.0170(4) -0.0064(3)
Cl2 0.0574(4) 0.0352(4) 0.0533(4) 0.0035(3) 0.0257(3) 0.0010(3)
O1 0.0487(10) 0.0378(10) 0.0427(10) -0.0018(7) 0.0194(9) 0.0057(8)
O2 0.0636(12) 0.0287(9) 0.0544(11) 0.0000(8) 0.0237(10) 0.0029(8)
N1 0.0383(10) 0.0287(10) 0.0430(11) 0.0033(8) 0.0168(9) -0.0012(9)
N2 0.0388(10) 0.0287(10) 0.0453(12) 0.0022(8) 0.0162(9) -0.0046(9)
N3 0.0432(11) 0.0298(10) 0.0360(10) -0.0021(8) 0.0123(9) 0.0018(8)
N4 0.0372(11) 0.0361(11) 0.0453(12) -0.0022(8) 0.0143(10) -0.0024(9)
C1 0.0359(12) 0.0298(12) 0.0392(12) -0.0012(9) 0.0176(10) 0.0013(10)
C2 0.0425(13) 0.0337(12) 0.0534(15) 0.0061(11) 0.0211(12) -0.0015(12)
C3 0.0570(16) 0.0345(13) 0.0508(15) 0.0087(12) 0.0249(13) 0.0064(12)
C6 0.0367(12) 0.0325(12) 0.0427(13) 0.0008(9) 0.0194(11) -0.0007(10)
C11 0.0353(12) 0.0345(12) 0.0453(13) -0.0002(10) 0.0165(11) 0.0023(11)
C12 0.0466(15) 0.0395(15) 0.0640(19) 0.0078(12) 0.0137(14) 0.0008(13)
C13 0.0564(19) 0.055(2) 0.081(2) 0.0146(16) 0.0021(18) 0.0079(18)
C14 0.059(2) 0.065(2) 0.066(2) 0.0034(16) -0.0063(17) 0.0012(18)
C15 0.0498(16) 0.0506(18) 0.0541(18) -0.0049(13) 0.0084(14) -0.0057(14)
C21 0.0363(12) 0.0378(13) 0.0407(13) -0.0051(10) 0.0165(11) 0.0010(10)
C22 0.0512(15) 0.0395(14) 0.0496(15) -0.0043(12) 0.0200(13) -0.0005(12)
C23 0.0599(19) 0.0533(17) 0.0582(18) -0.0181(14) 0.0290(16) -0.0166(15)
C24 0.0442(15) 0.086(3) 0.0565(19) -0.0182(16) 0.0159(14) -0.0198(18)
C25 0.0371(14) 0.082(2) 0.0615(19) 0.0044(15) 0.0079(14) -0.0025(18)
C26 0.0403(14) 0.0530(17) 0.0554(17) 0.0017(12) 0.0139(13) -0.0020(14)
O11 0.085(13) 0.068(12) 0.24(3) 0.027(10) 0.092(18) 0.010(16)
O12 0.09(2) 0.084(12) 0.21(5) 0.004(11) 0.08(2) 0.006(15)
O13 0.107(13) 0.114(14) 0.21(2) -0.015(11) 0.110(17) -0.006(15)

loop_
_atom_type_symbol
_atom_type_description
_atom_type_scat_dispersion_real
_atom_type_scat_dispersion_imag
_atom_type_scat_source
C C 0.0181 0.0091 'International Tables Vol C Tables 4.2.6.8 and 6.1.1.4'
H H 0 0 'International Tables Vol C Tables 4.2.6.8 and 6.1.1.4'
Cu Cu -1.9646 0.5888 'International Tables Vol C Tables 4.2.6.8 and 6.1.1.4'
N N 0.0311 0.018 'International Tables Vol C Tables 4.2.6.8 and 6.1.1.4'
O O 0.0492 0.0322 'International Tables Vol C Tables 4.2.6.8 and 6.1.1.4'
Cl Cl 0.3639 0.7018 'International Tables Vol C Tables 4.2.6.8 and 6.1.1.4'

loop_
_geom_angle_atom_site_label_1
_geom_angle_atom_site_label_2
_geom_angle_atom_site_label_3
_geom_angle_site_symmetry_3
_geom_angle
_geom_angle_publ_flag
N1 Cu1 N4 . 90.38(9) y
N1 Cu1 O2 . 81.39(8) y
N4 Cu1 O2 . 171.16(9) y
N1 Cu1 Cl1 . 168.15(7) y
N4 Cu1 Cl1 . 98.85(7) y
O2 Cu1 Cl1 . 88.92(7) y
N1 Cu1 O1 4 86.55(8) y
N4 Cu1 O1 4 93.70(9) y
O2 Cu1 O1 4 89.03(8) y
Cl1 Cu1 O1 4 100.17(5) y
C6 O1 Cu1 4_545 121.24(17) ?
C3 O2 Cu1 . 112.91(15) ?
C3 O2 H2C . 109.5 ?
Cu1 O2 H2C . 121.8 ?
C1 N1 C2 . 122.4(2) ?
C1 N1 Cu1 . 126.29(17) ?
C2 N1 Cu1 . 111.16(17) ?
C1 N2 C11 . 128.4(2) ?
C1 N2 H2 . 115.8 ?
C11 N2 H2 . 115.8 ?
C6 N3 C1 . 123.3(2) ?
C6 N3 H3 . 118.4 ?
C1 N3 H3 . 118.4 ?
C11 N4 C15 . 117.8(2) ?
C11 N4 Cu1 . 123.65(18) ?
C15 N4 Cu1 . 118.5(2) ?
N1 C1 N2 . 123.1(2) ?
N1 C1 N3 . 122.3(2) ?
N2 C1 N3 . 114.5(2) ?
N1 C2 C3 . 106.6(2) ?
N1 C2 H2A . 110.4 ?
C3 C2 H2A . 110.4 ?
N1 C2 H2B . 110.4 ?
C3 C2 H2B . 110.4 ?
H2A C2 H2B . 108.6 ?
O2 C3 C2 . 106.5(2) ?
O2 C3 H3A . 110.4 ?
C2 C3 H3A . 110.4 ?
O2 C3 H3B . 110.4 ?
C2 C3 H3B . 110.4 ?
H3A C3 H3B . 108.6 ?
O1 C6 N3 . 122.5(2) ?
O1 C6 C21 . 122.0(2) ?
N3 C6 C21 . 115.5(2) ?
N4 C11 C12 . 122.3(2) ?
N4 C11 N2 . 121.0(2) ?
C12 C11 N2 . 116.7(2) ?
C13 C12 C11 . 118.9(3) ?
C13 C12 H12 . 120.5 ?
C11 C12 H12 . 120.5 ?
C12 C13 C14 . 118.7(3) ?
C12 C13 H13 . 120.6 ?
C14 C13 H13 . 120.6 ?
C15 C14 C13 . 119.6(3) ?
C15 C14 H14 . 120.2 ?
C13 C14 H14 . 120.2 ?
C14 C15 N4 . 122.5(3) ?
C14 C15 H15 . 118.7 ?
N4 C15 H15 . 118.7 ?
C22 C21 C26 . 120.5(3) ?
C22 C21 C6 . 117.9(2) ?
C26 C21 C6 . 121.5(3) ?
C21 C22 C23 . 120.1(3) ?
C21 C22 H22 . 120 ?
C23 C22 H22 . 120 ?
C24 C23 C22 . 119.8(3) ?
C24 C23 H23 . 120.1 ?
C22 C23 H23 . 120.1 ?
C25 C24 C23 . 120.2(3) ?
C25 C24 H24 . 119.9 ?
C23 C24 H24 . 119.9 ?
C24 C25 C26 . 120.7(3) ?
C24 C25 H25 . 119.7 ?
C26 C25 H25 . 119.7 ?
C21 C26 C25 . 118.8(3) ?
C21 C26 H26 . 120.6 ?
C25 C26 H26 . 120.6 ?

loop_
_geom_bond_atom_site_label_1
_geom_bond_atom_site_label_2
_geom_bond_site_symmetry_2
_geom_bond_distance
_geom_bond_publ_flag
Cu1 N1 . 1.940(2) y
Cu1 N4 . 1.997(2) y
Cu1 O2 . 2.037(2) y
Cu1 Cl1 . 2.2162(8) y
Cu1 O1 4 2.417(2) y
O1 C6 . 1.220(3) y
O1 Cu1 4_545 2.417(2) ?
O2 C3 . 1.441(4) ?
O2 H2C . 0.82 ?
N1 C1 . 1.278(3) y
N1 C2 . 1.464(3) ?
N2 C1 . 1.352(3) y
N2 C11 . 1.394(3) ?
N2 H2 . 0.86 ?
N3 C6 . 1.367(3) ?
N3 C1 . 1.410(3) y
N3 H3 . 0.86 ?
N4 C11 . 1.343(3) ?
N4 C15 . 1.359(4) ?
C2 C3 . 1.509(4) ?
C2 H2A . 0.97 ?
C2 H2B . 0.97 ?
C3 H3A . 0.97 ?
C3 H3B . 0.97 ?
C6 C21 . 1.490(3) ?
C11 C12 . 1.393(4) ?
C12 C13 . 1.373(5) ?
C12 H12 . 0.93 ?
C13 C14 . 1.393(6) ?
C13 H13 . 0.93 ?
C14 C15 . 1.358(5) y
C14 H14 . 0.93 ?
C15 H15 . 0.93 ?
C21 C22 . 1.378(4) ?
C21 C26 . 1.388(4) ?
C22 C23 . 1.384(4) ?
C22 H22 . 0.93 ?
C23 C24 . 1.381(5) ?
C23 H23 . 0.93 ?
C24 C25 . 1.372(6) ?
C24 H24 . 0.93 ?
C25 C26 . 1.391(4) ?
C25 H25 . 0.93 ?
C26 H26 . 0.93 ?
O12 O12 2_554 0.90(6) ?

loop_
_geom_hbond_atom_site_label_D
_geom_hbond_atom_site_label_H
_geom_hbond_atom_site_label_A
_geom_hbond_site_symmetry_A
_geom_hbond_distance_DH
_geom_hbond_distance_HA
_geom_hbond_distance_DA
_geom_hbond_angle_DHA
_geom_hbond_publ_flag
O2 H2C Cl2 7_565 0.82 2.42 3.173(2) 152.9 y
N2 H2 Cl2 7 0.86 2.35 3.204(2) 171.5 y
N3 H3 Cl2 . 0.86 2.43 3.275(2) 169.1 y

loop_
_geom_torsion_atom_site_label_1
_geom_torsion_atom_site_label_2
_geom_torsion_atom_site_label_3
_geom_torsion_atom_site_label_4
_geom_torsion_site_symmetry_1
_geom_torsion
N1 Cu1 O2 C3 . -3.42(19)
Cl1 Cu1 O2 C3 . 169.73(19)
O1 Cu1 O2 C3 4 -90.08(19)
N4 Cu1 N1 C1 . -25.1(2)
O2 Cu1 N1 C1 . 151.7(2)
Cl1 Cu1 N1 C1 . 116.2(3)
O1 Cu1 N1 C1 4 -118.8(2)
N4 Cu1 N1 C2 . 158.8(2)
O2 Cu1 N1 C2 . -24.43(18)
Cl1 Cu1 N1 C2 . -59.9(4)
O1 Cu1 N1 C2 4 65.12(19)
N1 Cu1 N4 C11 . 22.0(2)
Cl1 Cu1 N4 C11 . -150.5(2)
O1 Cu1 N4 C11 4 108.6(2)
N1 Cu1 N4 C15 . -161.1(3)
Cl1 Cu1 N4 C15 . 26.3(3)
O1 Cu1 N4 C15 4 -74.6(2)
C2 N1 C1 N2 . -172.2(3)
Cu1 N1 C1 N2 . 12.1(4)
C2 N1 C1 N3 . 11.4(4)
Cu1 N1 C1 N3 . -164.32(18)
C11 N2 C1 N1 . 14.9(4)
C11 N2 C1 N3 . -168.4(2)
C6 N3 C1 N1 . -125.5(3)
C6 N3 C1 N2 . 57.8(3)
C1 N1 C2 C3 . -129.6(3)
Cu1 N1 C2 C3 . 46.7(3)
Cu1 O2 C3 C2 . 28.9(3)
N1 C2 C3 O2 . -47.6(3)
Cu1 O1 C6 N3 4_545 94.5(3)
Cu1 O1 C6 C21 4_545 -86.4(3)
C1 N3 C6 O1 . 0.4(4)
C1 N3 C6 C21 . -178.8(2)
C15 N4 C11 C12 . -3.6(4)
Cu1 N4 C11 C12 . 173.2(2)
C15 N4 C11 N2 . 176.0(3)
Cu1 N4 C11 N2 . -7.2(4)
C1 N2 C11 N4 . -16.8(4)
C1 N2 C11 C12 . 162.8(3)
N4 C11 C12 C13 . 1.8(5)
N2 C11 C12 C13 . -177.9(3)
C11 C12 C13 C14 . 0.8(6)
C12 C13 C14 C15 . -1.3(7)
C13 C14 C15 N4 . -0.7(7)
C11 N4 C15 C14 . 3.1(5)
Cu1 N4 C15 C14 . -173.9(3)
O1 C6 C21 C22 . -51.2(4)
N3 C6 C21 C22 . 128.0(3)
O1 C6 C21 C26 . 126.4(3)
N3 C6 C21 C26 . -54.4(4)
C26 C21 C22 C23 . 1.0(5)
C6 C21 C22 C23 . 178.6(3)
C21 C22 C23 C24 . -0.5(5)
C22 C23 C24 C25 . -0.7(5)
C23 C24 C25 C26 . 1.4(6)
C22 C21 C26 C25 . -0.3(5)
C6 C21 C26 C25 . -177.8(3)
C24 C25 C26 C21 . -0.9(6)
